data_2240759
loop_
_publ_author_name
'Setifi, Zouaoui'
'Bern\`es, Sylvain'
'P\'erez, Olivier'
'Setifi, Fatima'
'Rouag, Djamil-Azzeddine'

_publ_section_title
;
 Crystal structure of
 \m-cyanido-1:2\k^2^<i>N</i>:<i>C</i>-dicyanido-1\k<i>C</i>,2\k<i>C</i>-bis(quinolin-8-amine-1\k^2^<i>N</i>,<i>N</i>')-2-silver(I)-1-silver(II):
 rare occurrence of a mixed-valence Ag^I,II^ compound
;
_journal_coeditor_code LH5764
_journal_issue 6
_journal_name_full 'Acta Crystallographica Section E'
_journal_page_first 698
_journal_page_last 701
_journal_paper_doi 10.1107/S2056989015009664
_journal_volume 71
_journal_year 2015
_chemical_formula_iupac '[Ag2 (C N)3 (C9 H8 N2)2]'
_chemical_formula_moiety 'C21 H16 Ag2 N7'
_chemical_formula_sum 'C21 H16 Ag2 N7'
_chemical_formula_weight 582.15
_chemical_name_systematic
\m-Cyanido-1:2\k^2^<i>N</i>:<i>C</i>-dicyanido-1\k<i>C</i>,2\k<i>C</i>-bis(quinolin-8-amine-1\k^2^<i>N</i>,<i>N</i>')-2-silver(I)-1-silver(II)
_space_group_crystal_system monoclinic
_space_group_IT_number 14
_space_group_name_Hall '-P 2ybc'
_space_group_name_H-M_alt 'P 1 21/c 1'
_symmetry_space_group_name_Hall '-P 2ybc'
_symmetry_space_group_name_H-M 'P 1 21/c 1'
_atom_sites_solution_hydrogens mixed
_audit_creation_method SHELXL-2014/7
_cell_angle_alpha 90
_cell_angle_beta 94.767(2)
_cell_angle_gamma 90
_cell_formula_units_Z 4
_cell_length_a 13.5449(7)
_cell_length_b 6.9385(3)
_cell_length_c 22.3824(11)
_cell_measurement_reflns_used 9889
_cell_measurement_temperature 293(2)
_cell_measurement_theta_max 30.65
_cell_measurement_theta_min 3.07
_cell_volume 2096.25(17)
_computing_cell_refinement
;
APEX2 and SAINT (Bruker, 2009)
;
_computing_data_collection
;
APEX2 (Bruker, 2009)
;
_computing_data_reduction
;
SAINT (Bruker, 2009)
;
_computing_molecular_graphics
;
Mercury (Macrae <i>et al.</i>,  2008)
;
_computing_publication_material
;
SHELXL-2014/7 (Sheldrick, 2015)
;
_computing_structure_refinement
;
SHELXL-2014/7 (Sheldrick, 2015)
;
_computing_structure_solution
;
SHELXS-2014/7 (Sheldrick, 2008)
;
_diffrn_ambient_temperature 293(2)
_diffrn_measured_fraction_theta_full 0.977
_diffrn_measured_fraction_theta_max 0.959
_diffrn_measurement_device_type 'Bruker APEXII CCD'
_diffrn_measurement_method '\f & \w scans'
_diffrn_radiation_type MoK\a
_diffrn_radiation_wavelength 0.71073
_diffrn_reflns_av_R_equivalents 0.0210
_diffrn_reflns_limit_h_max 17
_diffrn_reflns_limit_h_min -20
_diffrn_reflns_limit_k_max 10
_diffrn_reflns_limit_k_min -7
_diffrn_reflns_limit_l_max 32
_diffrn_reflns_limit_l_min -33
_diffrn_reflns_number 27103
_diffrn_reflns_theta_full 25.242
_diffrn_reflns_theta_max 32.226
_diffrn_reflns_theta_min 4.211
_exptl_absorpt_coefficient_mu 1.891
_exptl_absorpt_correction_T_max 0.754
_exptl_absorpt_correction_T_min 0.615
_exptl_absorpt_correction_type multi-scan
_exptl_absorpt_process_details
;
(SADABS; Sheldrick, 2003)
;
_exptl_crystal_colour deep-red
_exptl_crystal_density_diffrn 1.845
_exptl_crystal_description prism
_exptl_crystal_F_000 1140
_exptl_crystal_size_max 0.272
_exptl_crystal_size_mid 0.230
_exptl_crystal_size_min 0.184
_refine_diff_density_max 1.696
_refine_diff_density_min -0.560
_refine_ls_extinction_method none
_refine_ls_goodness_of_fit_ref 1.023
_refine_ls_hydrogen_treatment mixed
_refine_ls_matrix_type full
_refine_ls_number_constraints 0
_refine_ls_number_parameters 283
_refine_ls_number_reflns 7113
_refine_ls_number_restraints 0
_refine_ls_restrained_S_all 1.023
_refine_ls_R_factor_all 0.0550
_refine_ls_R_factor_gt 0.0344
_refine_ls_shift/su_max 0.001
_refine_ls_shift/su_mean 0.000
_refine_ls_structure_factor_coef Fsqd
_refine_ls_weighting_details 'w=1/[\s^2^(Fo^2^)+(0.0430P)^2^+0.5603P] where P=(Fo^2^+2Fc^2^)/3'
_refine_ls_weighting_scheme calc
_refine_ls_wR_factor_gt 0.0793
_refine_ls_wR_factor_ref 0.0878
_reflns_number_gt 5226
_reflns_number_total 7113
_reflns_threshold_expression 'I > 2\s(I)'
_cod_data_source_file lh5764sup1.cf
_cod_data_source_block I
_cod_database_code 2240759
_shelx_estimated_absorpt_t_min 0.627
_shelx_estimated_absorpt_t_max 0.722

loop_
_space_group_symop_operation_xyz
'x, y, z'
'-x, y+1/2, -z+1/2'
'-x, -y, -z'
'x, -y-1/2, z-1/2'

loop_
_atom_site_type_symbol
_atom_site_label
_atom_site_fract_x
_atom_site_fract_y
_atom_site_fract_z
_atom_site_U_iso_or_equiv
_atom_site_adp_type
_atom_site_calc_flag
_atom_site_occupancy
Ag Ag1 0.66686(2) 0.78323(2) 0.41853(2) 0.03575(6) Uani d 1
Ag Ag2 0.97403(2) 0.95903(4) 0.28877(2) 0.05800(8) Uani d 1
N N1 0.58984(15) 0.6944(3) 0.32264(9) 0.0372(4) Uani d 1
C C2 0.6314(2) 0.7024(4) 0.27131(12) 0.0487(6) Uani d 1
H H2A 0.7001 0.7094 0.2722 0.058 Uiso calc 1
C C3 0.5762(3) 0.7006(4) 0.21569(13) 0.0593(8) Uani d 1
H H3A 0.6080 0.7002 0.1804 0.071 Uiso calc 1
C C4 0.4768(3) 0.6994(4) 0.21363(13) 0.0584(8) Uani d 1
H H4A 0.4397 0.7024 0.1768 0.070 Uiso calc 1
C C4A 0.4286(2) 0.6937(3) 0.26690(12) 0.0470(6) Uani d 1
C C5 0.3257(2) 0.6965(4) 0.26830(17) 0.0631(9) Uani d 1
H H5A 0.2852 0.7052 0.2327 0.076 Uiso calc 1
C C6 0.2850(2) 0.6865(4) 0.32116(19) 0.0682(9) Uani d 1
H H6A 0.2166 0.6928 0.3218 0.082 Uiso calc 1
C C7 0.3441(2) 0.6670(4) 0.37504(15) 0.0552(7) Uani d 1
H H7A 0.3142 0.6564 0.4109 0.066 Uiso calc 1
C C8 0.44478(18) 0.6633(3) 0.37580(11) 0.0382(5) Uani d 1
C C8A 0.48939(18) 0.6834(3) 0.32138(11) 0.0360(5) Uani d 1
N N9 0.50821(17) 0.6373(3) 0.42895(10) 0.0400(5) Uani d 1
H H9A 0.481(2) 0.675(4) 0.4567(14) 0.048 Uiso d 1
H H9B 0.525(2) 0.519(4) 0.4314(13) 0.048 Uiso d 1
N N11 0.74947(17) 0.7366(3) 0.51431(9) 0.0445(5) Uani d 1
C C12 0.7454(2) 0.8572(4) 0.55930(13) 0.0617(8) Uani d 1
H H12A 0.7000 0.9578 0.5554 0.074 Uiso calc 1
C C13 0.8057(3) 0.8419(5) 0.61242(14) 0.0682(9) Uani d 1
H H13A 0.8014 0.9322 0.6428 0.082 Uiso calc 1
C C14 0.8705(2) 0.6948(4) 0.61937(14) 0.0597(8) Uani d 1
H H14A 0.9111 0.6831 0.6548 0.072 Uiso calc 1
C C14A 0.87684(19) 0.5588(4) 0.57329(12) 0.0448(6) Uani d 1
C C15 0.9406(2) 0.4006(4) 0.57738(15) 0.0590(8) Uani d 1
H H15A 0.9829 0.3824 0.6118 0.071 Uiso calc 1
C C16 0.9414(3) 0.2742(4) 0.53187(18) 0.0708(10) Uani d 1
H H16A 0.9836 0.1684 0.5354 0.085 Uiso calc 1
C C17 0.8793(2) 0.3000(4) 0.47926(14) 0.0560(7) Uani d 1
H H17A 0.8815 0.2114 0.4482 0.067 Uiso calc 1
C C18 0.81619(17) 0.4517(3) 0.47276(11) 0.0379(5) Uani d 1
C C18A 0.81318(16) 0.5856(3) 0.52035(10) 0.0362(5) Uani d 1
N N19 0.75194(17) 0.4838(3) 0.41939(10) 0.0404(5) Uani d 1
H H19A 0.716(2) 0.397(4) 0.4210(12) 0.048 Uiso d 1
H H19B 0.788(2) 0.478(4) 0.3873(14) 0.048 Uiso d 1
C C20 0.6010(2) 1.0782(4) 0.44098(11) 0.0431(6) Uani d 1
N N21 0.5709(2) 1.2156(4) 0.45109(12) 0.0620(7) Uani d 1
C C22 0.8639(2) 0.9377(4) 0.34572(14) 0.0525(7) Uani d 1
N N23 0.8017(2) 0.9129(4) 0.37489(12) 0.0607(6) Uani d 1
C C24 1.0814(2) 0.9611(4) 0.23044(13) 0.0497(6) Uani d 1
N N25 1.1367(2) 0.9559(4) 0.19515(12) 0.0620(7) Uani d 1

loop_
_atom_site_aniso_label
_atom_site_aniso_U_11
_atom_site_aniso_U_22
_atom_site_aniso_U_33
_atom_site_aniso_U_12
_atom_site_aniso_U_13
_atom_site_aniso_U_23
Ag1 0.03820(10) 0.03710(10) 0.03135(10) 0.00115(7) -0.00073(7) -0.00062(7)
Ag2 0.04638(14) 0.07771(16) 0.05085(14) -0.00800(10) 0.00974(10) 0.00022(10)
N1 0.0449(11) 0.0354(10) 0.0311(10) 0.0019(8) 0.0019(8) -0.0006(7)
C2 0.0625(17) 0.0462(14) 0.0379(14) 0.0028(12) 0.0082(12) -0.0016(11)
C3 0.101(3) 0.0448(15) 0.0322(14) 0.0020(15) 0.0083(15) -0.0017(11)
C4 0.096(3) 0.0372(14) 0.0383(15) 0.0027(14) -0.0184(15) -0.0002(11)
C4A 0.0630(17) 0.0279(11) 0.0464(15) 0.0007(10) -0.0183(13) -0.0006(10)
C5 0.0601(19) 0.0490(16) 0.074(2) 0.0009(13) -0.0320(17) 0.0012(14)
C6 0.0419(17) 0.0603(19) 0.099(3) -0.0001(13) -0.0157(18) 0.0021(17)
C7 0.0449(15) 0.0506(14) 0.071(2) -0.0012(12) 0.0079(14) 0.0014(14)
C8 0.0390(13) 0.0296(10) 0.0455(14) 0.0001(9) -0.0001(10) 0.0012(9)
C8A 0.0457(13) 0.0225(9) 0.0383(13) 0.0021(8) -0.0057(10) -0.0014(8)
N9 0.0472(12) 0.0381(11) 0.0355(11) 0.0048(9) 0.0083(9) 0.0019(9)
N11 0.0491(13) 0.0469(11) 0.0359(11) 0.0087(9) -0.0062(9) -0.0054(9)
C12 0.074(2) 0.0592(17) 0.0497(17) 0.0210(15) -0.0114(15) -0.0173(14)
C13 0.089(2) 0.0686(19) 0.0438(17) 0.0094(18) -0.0156(16) -0.0194(15)
C14 0.068(2) 0.0594(17) 0.0474(17) 0.0005(14) -0.0217(14) -0.0051(13)
C14A 0.0402(13) 0.0473(14) 0.0450(15) -0.0041(10) -0.0074(11) 0.0028(11)
C15 0.0513(17) 0.0565(16) 0.065(2) 0.0051(13) -0.0196(14) 0.0039(15)
C16 0.064(2) 0.0536(17) 0.091(3) 0.0210(14) -0.0199(18) -0.0047(17)
C17 0.0556(17) 0.0464(15) 0.0643(19) 0.0098(12) -0.0041(14) -0.0121(13)
C18 0.0334(12) 0.0390(12) 0.0408(13) -0.0025(9) 0.0003(10) 0.0000(9)
C18A 0.0316(11) 0.0386(11) 0.0376(13) -0.0018(9) -0.0010(9) 0.0017(9)
N19 0.0422(12) 0.0432(11) 0.0359(11) -0.0028(8) 0.0041(9) -0.0047(9)
C20 0.0539(15) 0.0388(13) 0.0365(13) -0.0039(11) 0.0025(11) 0.0045(10)
N21 0.0785(19) 0.0514(14) 0.0581(16) 0.0082(13) 0.0184(14) 0.0060(12)
C22 0.0526(17) 0.0500(15) 0.0553(18) -0.0087(12) 0.0074(14) -0.0033(12)
N23 0.0626(16) 0.0563(14) 0.0659(17) -0.0120(12) 0.0221(13) -0.0064(12)
C24 0.0423(15) 0.0592(16) 0.0470(16) 0.0007(12) -0.0004(13) 0.0082(12)
N25 0.0548(15) 0.0745(17) 0.0581(17) 0.0054(12) 0.0119(13) 0.0138(12)

loop_
_atom_type_symbol
_atom_type_description
_atom_type_scat_dispersion_real
_atom_type_scat_dispersion_imag
_atom_type_scat_source
C C 0.0033 0.0016 'International Tables Vol C Tables 4.2.6.8 and 6.1.1.4'
H H 0.0000 0.0000 'International Tables Vol C Tables 4.2.6.8 and 6.1.1.4'
N N 0.0061 0.0033 'International Tables Vol C Tables 4.2.6.8 and 6.1.1.4'
Ag Ag -0.8971 1.1015 'International Tables Vol C Tables 4.2.6.8 and 6.1.1.4'

loop_
_geom_angle_atom_site_label_1
_geom_angle_atom_site_label_2
_geom_angle_atom_site_label_3
_geom_angle
C20 Ag1 N23 94.56(9)
C20 Ag1 N11 94.96(8)
N23 Ag1 N11 96.04(9)
C20 Ag1 N19 166.25(8)
N23 Ag1 N19 86.81(9)
N11 Ag1 N19 71.29(7)
C20 Ag1 N1 106.09(8)
N23 Ag1 N1 91.27(8)
N11 Ag1 N1 157.10(7)
N19 Ag1 N1 87.54(7)
C20 Ag1 N9 89.30(9)
N23 Ag1 N9 160.78(9)
N11 Ag1 N9 102.39(8)
N19 Ag1 N9 93.89(8)
N1 Ag1 N9 69.59(7)
C24 Ag2 C22 176.05(11)
C2 N1 C8A 118.8(2)
C2 N1 Ag1 125.78(18)
C8A N1 Ag1 113.24(15)
N1 C2 C3 122.6(3)
N1 C2 H2A 118.7
C3 C2 H2A 118.7
C4 C3 C2 119.4(3)
C4 C3 H3A 120.3
C2 C3 H3A 120.3
C3 C4 C4A 120.4(3)
C3 C4 H4A 119.8
C4A C4 H4A 119.8
C5 C4A C4 123.6(3)
C5 C4A C8A 119.4(3)
C4 C4A C8A 117.0(3)
C6 C5 C4A 120.0(3)
C6 C5 H5A 120.0
C4A C5 H5A 120.0
C5 C6 C7 121.1(3)
C5 C6 H6A 119.4
C7 C6 H6A 119.4
C8 C7 C6 120.8(3)
C8 C7 H7A 119.6
C6 C7 H7A 119.6
C7 C8 C8A 119.2(2)
C7 C8 N9 123.2(3)
C8A C8 N9 117.6(2)
N1 C8A C8 119.1(2)
N1 C8A C4A 121.6(2)
C8 C8A C4A 119.2(2)
C8 N9 Ag1 110.41(15)
C8 N9 H9A 109(2)
Ag1 N9 H9A 114(2)
C8 N9 H9B 108.5(19)
Ag1 N9 H9B 100.1(19)
H9A N9 H9B 114(3)
C12 N11 C18A 118.8(2)
C12 N11 Ag1 124.28(18)
C18A N11 Ag1 116.52(16)
N11 C12 C13 123.3(3)
N11 C12 H12A 118.4
C13 C12 H12A 118.4
C14 C13 C12 119.2(3)
C14 C13 H13A 120.4
C12 C13 H13A 120.4
C13 C14 C14A 120.2(3)
C13 C14 H14A 119.9
C14A C14 H14A 119.9
C15 C14A C14 123.7(3)
C15 C14A C18A 119.2(2)
C14 C14A C18A 117.1(2)
C16 C15 C14A 120.5(3)
C16 C15 H15A 119.8
C14A C15 H15A 119.8
C15 C16 C17 120.8(3)
C15 C16 H16A 119.6
C17 C16 H16A 119.6
C18 C17 C16 121.2(3)
C18 C17 H17A 119.4
C16 C17 H17A 119.4
C17 C18 C18A 119.1(2)
C17 C18 N19 122.9(2)
C18A C18 N19 118.1(2)
N11 C18A C18 119.3(2)
N11 C18A C14A 121.5(2)
C18 C18A C14A 119.2(2)
C18 N19 Ag1 113.75(15)
C18 N19 H19A 100(2)
Ag1 N19 H19A 112(2)
C18 N19 H19B 109.0(19)
Ag1 N19 H19B 108.9(17)
H19A N19 H19B 113(3)
N21 C20 Ag1 179.5(3)
N23 C22 Ag2 174.7(3)
C22 N23 Ag1 163.6(2)
N25 C24 Ag2 175.2(3)

loop_
_geom_bond_atom_site_label_1
_geom_bond_atom_site_label_2
_geom_bond_distance
Ag1 C20 2.305(3)
Ag1 N23 2.323(3)
Ag1 N11 2.357(2)
Ag1 N19 2.375(2)
Ag1 N1 2.3878(19)
Ag1 N9 2.404(2)
Ag2 C24 2.033(3)
Ag2 C22 2.047(3)
N1 C2 1.322(3)
N1 C8A 1.361(3)
C2 C3 1.398(4)
C2 H2A 0.9300
C3 C4 1.343(5)
C3 H3A 0.9300
C4 C4A 1.407(4)
C4 H4A 0.9300
C4A C5 1.397(4)
C4A C8A 1.415(3)
C5 C6 1.347(5)
C5 H5A 0.9300
C6 C7 1.397(5)
C6 H6A 0.9300
C7 C8 1.363(4)
C7 H7A 0.9300
C8 C8A 1.411(4)
C8 N9 1.420(3)
N9 H9A 0.79(3)
N9 H9B 0.85(3)
N11 C12 1.314(3)
N11 C18A 1.357(3)
C12 C13 1.389(4)
C12 H12A 0.9300
C13 C14 1.347(4)
C13 H13A 0.9300
C14 C14A 1.406(4)
C14 H14A 0.9300
C14A C15 1.395(4)
C14A C18A 1.419(3)
C15 C16 1.345(5)
C15 H15A 0.9300
C16 C17 1.400(4)
C16 H16A 0.9300
C17 C18 1.357(3)
C17 H17A 0.9300
C18 C18A 1.417(3)
C18 N19 1.436(3)
N19 H19A 0.77(3)
N19 H19B 0.90(3)
C20 N21 1.069(3)
C22 N23 1.121(4)
C24 N25 1.133(4)

loop_
_geom_hbond_atom_site_label_D
_geom_hbond_atom_site_label_H
_geom_hbond_atom_site_label_A
_geom_hbond_site_symmetry_A
_geom_hbond_distance_DH
_geom_hbond_distance_HA
_geom_hbond_distance_DA
_geom_hbond_angle_DHA
N9 H9A N21 3_676 0.79(3) 2.36(3) 3.143(4) 169(3)
N9 H9B N21 1_545 0.85(3) 2.23(3) 3.075(3) 172(3)
N19 H19A N21 1_545 0.77(3) 2.48(3) 3.205(4) 157(3)
N19 H19B N25 2_745 0.90(3) 2.19(3) 3.087(4) 175(3)

loop_
_geom_torsion_atom_site_label_1
_geom_torsion_atom_site_label_2
_geom_torsion_atom_site_label_3
_geom_torsion_atom_site_label_4
_geom_torsion
C8A N1 C2 C3 0.2(3)
Ag1 N1 C2 C3 -161.74(19)
N1 C2 C3 C4 3.0(4)
C2 C3 C4 C4A -2.1(4)
C3 C4 C4A C5 178.5(3)
C3 C4 C4A C8A -1.9(3)
C4 C4A C5 C6 178.6(3)
C8A C4A C5 C6 -1.0(4)
C4A C5 C6 C7 -2.1(5)
C5 C6 C7 C8 2.0(5)
C6 C7 C8 C8A 1.3(4)
C6 C7 C8 N9 -177.8(3)
C2 N1 C8A C8 176.2(2)
Ag1 N1 C8A C8 -19.6(2)
C2 N1 C8A C4A -4.4(3)
Ag1 N1 C8A C4A 159.72(16)
C7 C8 C8A N1 175.0(2)
N9 C8 C8A N1 -5.8(3)
C7 C8 C8A C4A -4.3(3)
N9 C8 C8A C4A 174.9(2)
C5 C4A C8A N1 -175.2(2)
C4 C4A C8A N1 5.2(3)
C5 C4A C8A C8 4.2(3)
C4 C4A C8A C8 -175.4(2)
C7 C8 N9 Ag1 -153.5(2)
C8A C8 N9 Ag1 27.4(2)
C18A N11 C12 C13 2.2(5)
Ag1 N11 C12 C13 -170.2(3)
N11 C12 C13 C14 -1.4(6)
C12 C13 C14 C14A 0.1(6)
C13 C14 C14A C15 -178.8(3)
C13 C14 C14A C18A 0.3(5)
C14 C14A C15 C16 178.7(3)
C18A C14A C15 C16 -0.4(5)
C14A C15 C16 C17 0.9(6)
C15 C16 C17 C18 -0.6(5)
C16 C17 C18 C18A -0.2(4)
C16 C17 C18 N19 179.5(3)
C12 N11 C18A C18 178.3(3)
Ag1 N11 C18A C18 -8.7(3)
C12 N11 C18A C14A -1.7(4)
Ag1 N11 C18A C14A 171.31(18)
C17 C18 C18A N11 -179.4(3)
N19 C18 C18A N11 0.9(3)
C17 C18 C18A C14A 0.6(4)
N19 C18 C18A C14A -179.2(2)
C15 C14A C18A N11 179.7(3)
C14 C14A C18A N11 0.5(4)
C15 C14A C18A C18 -0.3(4)
C14 C14A C18A C18 -179.5(2)
C17 C18 N19 Ag1 -172.6(2)
C18A C18 N19 Ag1 7.2(3)

_cod_database_fobs_code 2240759
